data_7114488
loop_
_publ_author_name
'Paul, Geo'
'Choudhury, Amitava'
'Rao, C. N. R.'

_publ_section_title
;
 An organically templated iron sulfate with a distorted Kagome lattice
 exhibiting unusual magnetic properties
;
_journal_issue 17
_journal_name_full 'Chemical Communications'
_journal_page_first 1904
_journal_paper_doi 10.1039/b204615f
_journal_year 2002
_chemical_formula_sum 'C6 H22 F6 Fe3 N4 O8 S2'
_chemical_formula_weight 623.95
_chemical_name_systematic
; 
? 
;
_space_group_IT_number 2
_symmetry_cell_setting triclinic
_symmetry_space_group_name_Hall '-P 1'
_symmetry_space_group_name_H-M 'P -1'
_atom_sites_solution_hydrogens geom
_atom_sites_solution_primary direct
_atom_sites_solution_secondary difmap
_audit_creation_method SHELXL
_cell_angle_alpha 114.981(2)
_cell_angle_beta 92.838(2)
_cell_angle_gamma 91.614(2)
_cell_formula_units_Z 2
_cell_length_a 7.4013(5)
_cell_length_b 11.0392(7)
_cell_length_c 12.0779(8)
_cell_measurement_reflns_used 2062
_cell_measurement_temperature 293(2)
_cell_measurement_theta_max 23.00
_cell_measurement_theta_min 2.00
_cell_volume 892.09(10)
_computing_cell_refinement SAINT(Siemens,1996)
_computing_data_collection SMART(Siemens,1996)
_computing_data_reduction SAINT
_computing_molecular_graphics 'SHELXTL v5.0'
_computing_publication_material 'SHELXTL v5.0'
_computing_structure_refinement 'SHELXL-93 (Sheldrick, 1993)'
_computing_structure_solution 'SHELXS-86 (Sheldrick, 1990)'
_diffrn_ambient_temperature 293(2)
_diffrn_measurement_device 'Siemens CCD-diffractometer'
_diffrn_measurement_method \W
_diffrn_radiation_monochromator graphite
_diffrn_radiation_source 'fine-focus sealed tube'
_diffrn_radiation_type MoK\a
_diffrn_radiation_wavelength 0.71073
_diffrn_reflns_av_R_equivalents 0.0310
_diffrn_reflns_av_sigmaI/netI 0.0704
_diffrn_reflns_limit_h_max 8
_diffrn_reflns_limit_h_min -8
_diffrn_reflns_limit_k_max 12
_diffrn_reflns_limit_k_min -12
_diffrn_reflns_limit_l_max 13
_diffrn_reflns_limit_l_min -9
_diffrn_reflns_number 3678
_diffrn_reflns_theta_max 23.33
_diffrn_reflns_theta_min 1.86
_exptl_absorpt_coefficient_mu 2.750
_exptl_absorpt_correction_T_max 1.000000
_exptl_absorpt_correction_T_min 0.736491
_exptl_absorpt_correction_type SADABS
_exptl_crystal_colour Transparent
_exptl_crystal_density_diffrn 2.323
_exptl_crystal_description Plate
_exptl_crystal_F_000 628
_exptl_crystal_size_max 0.21
_exptl_crystal_size_mid 0.15
_exptl_crystal_size_min 0.08
_refine_diff_density_max 0.952
_refine_diff_density_min -0.571
_refine_diff_density_rms 0.134
_refine_ls_extinction_method none
_refine_ls_goodness_of_fit_all 1.062
_refine_ls_goodness_of_fit_obs 1.106
_refine_ls_matrix_type full
_refine_ls_number_parameters 269
_refine_ls_number_reflns 2496
_refine_ls_number_restraints 1
_refine_ls_restrained_S_all 1.064
_refine_ls_restrained_S_obs 1.109
_refine_ls_R_factor_all 0.0751
_refine_ls_R_factor_obs 0.0478
_refine_ls_shift/esd_max 0.000
_refine_ls_shift/esd_mean 0.000
_refine_ls_structure_factor_coef Fsqd
_refine_ls_weighting_details 'w=1/[\s^2^(Fo^2^)+(0.0525P)^2^+1.1618P] where P=(Fo^2^+2Fc^2^)/3'
_refine_ls_weighting_scheme calc
_refine_ls_wR_factor_all 0.1207
_refine_ls_wR_factor_obs 0.1059
_reflns_number_observed 1842
_reflns_number_total 2496
_reflns_observed_criterion >2sigma(I)
_cod_data_source_file b204615f.txt
_cod_data_source_block sad
_cod_depositor_comments
;
The following automatic conversions were performed:

'_symmetry_cell_setting' value 'Triclinic' changed to 'triclinic'
according to
/usr/data/users/saulius/automatic-downloads/retrospective/RSC/lib/dictionaries/cif_core.dic
dictionary named 'cif_core.dic' version 2.4.2 from 2011-04-26.

Automatic conversion script
Id: cif_fix_values 2281 2013-09-26 08:29:07Z andrius 

The following automatic conversions were performed:

'_refine_ls_weighting_scheme' value 'calc
w=1/[\s^2^(Fo^2^)+(0.0525P)^2^+1.1618P] where P=(Fo^2^+2Fc^2^)/3' was
changed to 'calc'. New tag '_refine_ls_weighting_details' was
created. The value of the new tag was set to
'w=1/[\s^2^(Fo^2^)+(0.0525P)^2^+1.1618P] where P=(Fo^2^+2Fc^2^)/3'.

Automatic conversion script
Id: cif_fix_values 3143 2015-03-26 13:38:13Z robertas 
;
_cod_original_sg_symbol_H-M P-1
_cod_database_code 7114488

loop_
_symmetry_equiv_pos_as_xyz
'x, y, z'
'-x, -y, -z'

loop_
_atom_site_aniso_label
_atom_site_aniso_U_11
_atom_site_aniso_U_22
_atom_site_aniso_U_33
_atom_site_aniso_U_23
_atom_site_aniso_U_13
_atom_site_aniso_U_12
Fe1 0.0161(6) 0.0222(6) 0.0135(6) 0.0080(5) 0.0017(4) 0.0004(4)
Fe2 0.0150(8) 0.0177(8) 0.0110(8) 0.0051(6) -0.0006(6) -0.0013(6)
Fe3 0.0154(8) 0.0183(8) 0.0155(8) 0.0086(7) 0.0028(6) 0.0008(6)
Fe4 0.0158(8) 0.0188(8) 0.0141(8) 0.0072(6) 0.0010(6) 0.0001(6)
Fe5 0.0151(8) 0.0192(8) 0.0149(8) 0.0077(7) 0.0009(6) 0.0014(6)
S1 0.0160(10) 0.0172(10) 0.0202(11) 0.0081(8) 0.0016(8) -0.0006(8)
S2 0.0187(10) 0.0178(10) 0.0144(10) 0.0063(8) 0.0006(8) -0.0008(8)
F1 0.026(2) 0.028(2) 0.016(2) 0.011(2) 0.002(2) -0.004(2)
F2 0.023(2) 0.043(3) 0.018(2) 0.012(2) 0.002(2) -0.007(2)
F3 0.030(3) 0.035(3) 0.016(2) 0.009(2) 0.000(2) 0.010(2)
F4 0.025(2) 0.021(2) 0.017(2) 0.005(2) -0.003(2) -0.001(2)
O1 0.041(3) 0.022(3) 0.015(3) 0.006(2) -0.002(2) 0.000(3)
O2 0.017(3) 0.019(3) 0.023(3) 0.008(2) 0.000(2) 0.003(2)
F5 0.014(2) 0.035(3) 0.029(3) 0.020(2) 0.001(2) 0.001(2)
O3 0.030(3) 0.027(3) 0.038(3) 0.017(3) 0.016(3) 0.000(3)
F6 0.017(2) 0.028(3) 0.035(3) 0.017(2) 0.002(2) -0.002(2)
O4 0.024(3) 0.019(3) 0.020(3) 0.004(2) 0.003(2) -0.006(2)
O5 0.022(3) 0.021(3) 0.029(3) 0.012(2) 0.002(2) 0.001(2)
O6 0.033(3) 0.030(3) 0.036(3) 0.023(3) 0.006(3) 0.006(3)
O7 0.029(3) 0.026(3) 0.027(3) -0.005(3) -0.001(2) 0.000(3)
O8 0.044(4) 0.023(3) 0.025(3) 0.010(3) 0.002(3) -0.003(3)
N1 0.036(4) 0.023(4) 0.012(3) 0.007(3) 0.002(3) 0.001(3)
C1 0.021(4) 0.031(5) 0.022(4) 0.013(4) 0.005(3) 0.003(4)
C2 0.026(4) 0.022(4) 0.022(4) 0.007(4) 0.007(3) 0.001(4)
N2 0.022(4) 0.016(3) 0.019(3) 0.008(3) 0.002(3) -0.002(3)
C3 0.034(5) 0.025(5) 0.012(4) 0.006(3) -0.002(3) 0.003(4)
C4 0.032(5) 0.025(5) 0.014(4) 0.005(3) 0.000(3) 0.003(4)
N3 0.023(4) 0.020(4) 0.024(4) 0.008(3) -0.001(3) -0.002(3)
C5 0.072(7) 0.034(5) 0.025(5) 0.011(4) 0.003(5) -0.002(5)
C6 0.096(9) 0.026(5) 0.031(6) 0.002(4) 0.001(5) 0.014(5)
N4 0.035(4) 0.028(4) 0.023(4) 0.004(3) -0.003(3) -0.001(3)

loop_
_atom_site_label
_atom_site_type_symbol
_atom_site_fract_x
_atom_site_fract_y
_atom_site_fract_z
_atom_site_U_iso_or_equiv
_atom_site_thermal_displace_type
_atom_site_occupancy
_atom_site_calc_flag
_atom_site_refinement_flags
Fe1 Fe 0.27375(13) 0.94984(11) 0.24053(9) 0.0171(3) Uani 1 d .
Fe2 Fe 0.5000 1.0000 0.5000 0.0150(4) Uani 1 d S
Fe3 Fe 0.0000 1.0000 0.5000 0.0158(4) Uani 1 d S
Fe4 Fe 0.5000 1.0000 0.0000 0.0162(4) Uani 1 d S
Fe5 Fe 0.0000 1.0000 0.0000 0.0162(4) Uani 1 d S
S1 S 0.2474(2) 1.2408(2) 0.4787(2) 0.0178(4) Uani 1 d .
S2 S 0.2371(2) 0.7288(2) -0.0513(2) 0.0172(4) Uani 1 d .
F1 F 0.4797(5) 1.0141(4) 0.1735(3) 0.0227(10) Uani 1 d .
F2 F 0.0674(5) 0.9020(4) 0.3245(4) 0.0282(11) Uani 1 d .
F3 F 0.0666(6) 1.0201(4) 0.1680(4) 0.0271(10) Uani 1 d .
F4 F 0.4468(5) 0.8579(4) 0.3254(3) 0.0220(10) Uani 1 d .
O1 O 0.2561(7) 0.7564(5) 0.0804(4) 0.0266(13) Uani 1 d .
O2 O 0.3611(6) 1.1212(5) 0.4208(4) 0.0200(12) Uani 1 d .
F5 F 0.2539(5) 0.9536(4) 0.5534(4) 0.0240(10) Uani 1 d .
O3 O 0.0910(7) 1.1999(5) 0.5287(5) 0.0304(13) Uani 1 d .
F6 F 0.2561(5) 1.0754(4) -0.0143(4) 0.0257(10) Uani 1 d .
O4 O 0.3961(6) 0.7914(5) -0.0828(4) 0.0223(12) Uani 1 d .
O5 O 0.0719(6) 0.7887(5) -0.0767(4) 0.0236(12) Uani 1 d .
O6 O 0.1854(7) 1.2849(5) 0.3855(5) 0.0297(13) Uani 1 d .
O7 O 0.3591(7) 1.3473(5) 0.5782(5) 0.0332(14) Uani 1 d .
O8 O 0.2241(7) 0.5855(5) -0.1272(5) 0.0309(14) Uani 1 d .
N1 N -0.2035(8) 1.1862(6) 0.3107(5) 0.024(2) Uani 1 d .
H1 H -0.2545(8) 1.1443(6) 0.2349(5) 0.036 Uiso 1 calc R
H2 H -0.2179(8) 1.1348(6) 0.3502(5) 0.036 Uiso 1 calc R
H3 H -0.0859(8) 1.2025(6) 0.3077(5) 0.036 Uiso 1 calc R
C1 C -0.2918(10) 1.3160(8) 0.3768(7) 0.024(2) Uani 1 d .
H4 H -0.4204(10) 1.2973(8) 0.3779(7) 0.029 Uiso 1 calc R
H5 H -0.2781(10) 1.3703(8) 0.3320(7) 0.029 Uiso 1 calc R
C2 C -0.2137(10) 1.3951(7) 0.5076(7) 0.024(2) Uani 1 d .
H6 H -0.0826(10) 1.3986(7) 0.5080(7) 0.029 Uiso 1 calc R
H7 H -0.2519(10) 1.4862(7) 0.5368(7) 0.029 Uiso 1 calc R
N2 N -0.2699(8) 1.3380(6) 0.5943(5) 0.0189(14) Uani 1 d .
H8 H -0.3912(8) 1.3246(6) 0.5867(5) 0.023 Uiso 1 calc R
H9 H -0.2218(8) 1.2579(6) 0.5732(5) 0.023 Uiso 1 calc R
C3 C -0.2121(10) 1.4259(7) 0.7249(6) 0.024(2) Uani 1 d .
H10 H -0.0862(10) 1.4564(7) 0.7314(6) 0.029 Uiso 1 calc R
H11 H -0.2232(10) 1.3757(7) 0.7738(6) 0.029 Uiso 1 calc R
C4 C -0.3295(11) 1.5451(7) 0.7724(6) 0.025(2) Uani 1 d .
H12 H -0.3321(11) 1.5865(7) 0.7158(6) 0.030 Uiso 1 calc R
H13 H -0.4524(11) 1.5143(7) 0.7754(6) 0.030 Uiso 1 calc R
N3 N -0.2637(8) 1.6479(6) 0.8973(5) 0.0232(15) Uani 1 d .
H14 H -0.1456(8) 1.6691(6) 0.8968(5) 0.028 Uiso 1 calc R
H15 H -0.3246(8) 1.7225(6) 0.9148(5) 0.028 Uiso 1 calc R
C5 C -0.2872(13) 1.6011(8) 0.9950(7) 0.044(2) Uani 1 d D
H16 H -0.2433(13) 1.5117(8) 0.9666(7) 0.053 Uiso 1 calc R
H17 H -0.4160(13) 1.5940(8) 1.0042(7) 0.053 Uiso 1 calc R
C6 C -0.1959(15) 1.6849(8) 1.1197(7) 0.055(3) Uani 1 d D
H18 H -0.2134(15) 1.6376(8) 1.1706(7) 0.066 Uiso 1 calc R
H19 H -0.0668(15) 1.6907(8) 1.1108(7) 0.066 Uiso 1 calc R
N4 N -0.2541(9) 1.8191(6) 1.1844(6) 0.031(2) Uani 1 d .
H20 H -0.1914(9) 1.8589(6) 1.2565(6) 0.047 Uiso 1 calc R
H21 H -0.3716(9) 1.8159(6) 1.1961(6) 0.047 Uiso 1 calc R
H22 H -0.2353(9) 1.8653(6) 1.1405(6) 0.047 Uiso 1 calc R

loop_
_atom_type_symbol
_atom_type_description
_atom_type_scat_dispersion_real
_atom_type_scat_dispersion_imag
_atom_type_scat_source
C C 0.0033 0.0016 'International Tables Vol C Tables 4.2.6.8 and 6.1.1.4'
H H 0.0000 0.0000 'International Tables Vol C Tables 4.2.6.8 and 6.1.1.4'
N N 0.0061 0.0033 'International Tables Vol C Tables 4.2.6.8 and 6.1.1.4'
O O 0.0106 0.0060 'International Tables Vol C Tables 4.2.6.8 and 6.1.1.4'
F F 0.0171 0.0103 'International Tables Vol C Tables 4.2.6.8 and 6.1.1.4'
S S 0.1246 0.1234 'International Tables Vol C Tables 4.2.6.8 and 6.1.1.4'
Fe Fe 0.3463 0.8444 'International Tables Vol C Tables 4.2.6.8 and 6.1.1.4'

loop_
_geom_angle_atom_site_label_1
_geom_angle_atom_site_label_2
_geom_angle_atom_site_label_3
_geom_angle
_geom_angle_site_symmetry_1
_geom_angle_site_symmetry_3
F1 Fe1 F2 174.2(2) . .
F1 Fe1 F3 97.6(2) . .
F2 Fe1 F3 82.7(2) . .
F1 Fe1 F4 93.5(2) . .
F2 Fe1 F4 86.4(2) . .
F3 Fe1 F4 168.8(2) . .
F1 Fe1 O1 90.8(2) . .
F2 Fe1 O1 94.9(2) . .
F3 Fe1 O1 92.0(2) . .
F4 Fe1 O1 86.1(2) . .
F1 Fe1 O2 85.8(2) . .
F2 Fe1 O2 88.5(2) . .
F3 Fe1 O2 104.8(2) . .
F4 Fe1 O2 77.5(2) . .
O1 Fe1 O2 163.1(2) . .
F4 Fe2 F4 180.000(2) . 2_676
F4 Fe2 F5 88.2(2) . 2_676
F4 Fe2 F5 91.8(2) 2_676 2_676
F4 Fe2 F5 91.8(2) . .
F4 Fe2 F5 88.2(2) 2_676 .
F5 Fe2 F5 179.998(1) 2_676 .
F4 Fe2 O2 99.3(2) . 2_676
F4 Fe2 O2 80.7(2) 2_676 2_676
F5 Fe2 O2 90.0(2) 2_676 2_676
F5 Fe2 O2 90.0(2) . 2_676
F4 Fe2 O2 80.7(2) . .
F4 Fe2 O2 99.3(2) 2_676 .
F5 Fe2 O2 90.0(2) 2_676 .
F5 Fe2 O2 90.0(2) . .
O2 Fe2 O2 179.999(1) 2_676 .
F2 Fe3 F2 180.0 2_576 .
F2 Fe3 F5 92.8(2) 2_576 .
F2 Fe3 F5 87.2(2) . .
F2 Fe3 F5 87.2(2) 2_576 2_576
F2 Fe3 F5 92.8(2) . 2_576
F5 Fe3 F5 180.0 . 2_576
F2 Fe3 O3 97.9(2) 2_576 2_576
F2 Fe3 O3 82.1(2) . 2_576
F5 Fe3 O3 85.9(2) . 2_576
F5 Fe3 O3 94.1(2) 2_576 2_576
F2 Fe3 O3 82.1(2) 2_576 .
F2 Fe3 O3 97.9(2) . .
F5 Fe3 O3 94.1(2) . .
F5 Fe3 O3 85.9(2) 2_576 .
O3 Fe3 O3 179.999(2) 2_576 .
F6 Fe4 F6 180.0 2_675 .
F6 Fe4 F1 96.7(2) 2_675 2_675
F6 Fe4 F1 83.3(2) . 2_675
F6 Fe4 F1 83.3(2) 2_675 .
F6 Fe4 F1 96.7(2) . .
F1 Fe4 F1 179.999(1) 2_675 .
F6 Fe4 O4 94.7(2) 2_675 2_675
F6 Fe4 O4 85.3(2) . 2_675
F1 Fe4 O4 92.2(2) 2_675 2_675
F1 Fe4 O4 87.8(2) . 2_675
F6 Fe4 O4 85.3(2) 2_675 .
F6 Fe4 O4 94.7(2) . .
F1 Fe4 O4 87.8(2) 2_675 .
F1 Fe4 O4 92.2(2) . .
O4 Fe4 O4 180.0 2_675 .
F3 Fe5 F3 180.0 2_575 .
F3 Fe5 F6 88.1(2) 2_575 .
F3 Fe5 F6 91.9(2) . .
F3 Fe5 F6 91.9(2) 2_575 2_575
F3 Fe5 F6 88.1(2) . 2_575
F6 Fe5 F6 180.0 . 2_575
F3 Fe5 O5 90.7(2) 2_575 2_575
F3 Fe5 O5 89.3(2) . 2_575
F6 Fe5 O5 84.8(2) . 2_575
F6 Fe5 O5 95.2(2) 2_575 2_575
F3 Fe5 O5 89.3(2) 2_575 .
F3 Fe5 O5 90.7(2) . .
F6 Fe5 O5 95.2(2) . .
F6 Fe5 O5 84.8(2) 2_575 .
O5 Fe5 O5 180.0 2_575 .
O6 S1 O7 111.0(3) . .
O6 S1 O3 110.3(3) . .
O7 S1 O3 109.9(3) . .
O6 S1 O2 109.1(3) . .
O7 S1 O2 108.3(3) . .
O3 S1 O2 108.1(3) . .
O8 S2 O5 109.1(3) . .
O8 S2 O1 110.4(3) . .
O5 S2 O1 110.1(3) . .
O8 S2 O4 109.9(3) . .
O5 S2 O4 107.7(3) . .
O1 S2 O4 109.7(3) . .
Fe1 F1 Fe4 128.5(2) . .
Fe3 F2 Fe1 128.3(2) . .
Fe5 F3 Fe1 132.8(2) . .
Fe2 F4 Fe1 104.7(2) . .
S2 O1 Fe1 128.6(3) . .
S1 O2 Fe2 130.8(3) . .
S1 O2 Fe1 121.9(3) . .
Fe2 O2 Fe1 95.9(2) . .
Fe2 F5 Fe3 124.3(2) . .
S1 O3 Fe3 128.3(3) . .
Fe4 F6 Fe5 127.2(2) . .
S2 O4 Fe4 129.1(3) . .
S2 O5 Fe5 129.6(3) . .
C1 N1 H1 109.5(4) . .
C1 N1 H2 109.5(4) . .
H1 N1 H2 109.5 . .
C1 N1 H3 109.5(4) . .
H1 N1 H3 109.5 . .
H2 N1 H3 109.5 . .
N1 C1 C2 113.4(6) . .
N1 C1 H4 108.9(4) . .
C2 C1 H4 108.9(4) . .
N1 C1 H5 108.9(4) . .
C2 C1 H5 108.9(4) . .
H4 C1 H5 107.7 . .
N2 C2 C1 113.8(6) . .
N2 C2 H6 108.8(4) . .
C1 C2 H6 108.8(4) . .
N2 C2 H7 108.8(4) . .
C1 C2 H7 108.8(4) . .
H6 C2 H7 107.7 . .
C3 N2 C2 113.2(5) . .
C3 N2 H8 108.9(4) . .
C2 N2 H8 108.9(4) . .
C3 N2 H9 108.9(4) . .
C2 N2 H9 108.9(4) . .
H8 N2 H9 107.8 . .
N2 C3 C4 109.8(6) . .
N2 C3 H10 109.7(4) . .
C4 C3 H10 109.7(4) . .
N2 C3 H11 109.7(4) . .
C4 C3 H11 109.7(4) . .
H10 C3 H11 108.2 . .
N3 C4 C3 112.9(6) . .
N3 C4 H12 109.0(4) . .
C3 C4 H12 109.0(4) . .
N3 C4 H13 109.0(4) . .
C3 C4 H13 109.0(4) . .
H12 C4 H13 107.8 . .
C5 N3 C4 112.9(6) . .
C5 N3 H14 109.0(4) . .
C4 N3 H14 109.0(4) . .
C5 N3 H15 109.0(4) . .
C4 N3 H15 109.0(4) . .
H14 N3 H15 107.8 . .
N3 C5 C6 117.6(7) . .
N3 C5 H16 107.9(4) . .
C6 C5 H16 107.9(5) . .
N3 C5 H17 107.9(4) . .
C6 C5 H17 107.9(6) . .
H16 C5 H17 107.2 . .
N4 C6 C5 117.3(8) . .
N4 C6 H18 108.0(5) . .
C5 C6 H18 108.0(5) . .
N4 C6 H19 108.0(5) . .
C5 C6 H19 108.0(6) . .
H18 C6 H19 107.2 . .
C6 N4 H20 109.5(4) . .
C6 N4 H21 109.5(5) . .
H20 N4 H21 109.5 . .
C6 N4 H22 109.5(5) . .
H20 N4 H22 109.5 . .
H21 N4 H22 109.5 . .

loop_
_geom_bond_atom_site_label_1
_geom_bond_atom_site_label_2
_geom_bond_distance
_geom_bond_site_symmetry_2
Fe1 F1 2.008(4) .
Fe1 F2 2.050(4) .
Fe1 F3 2.056(4) .
Fe1 F4 2.131(4) .
Fe1 O1 2.189(5) .
Fe1 O2 2.247(5) .
Fe2 F4 2.037(4) .
Fe2 F4 2.037(4) 2_676
Fe2 F5 2.083(4) 2_676
Fe2 F5 2.083(4) .
Fe2 O2 2.196(4) 2_676
Fe2 O2 2.197(4) .
Fe3 F2 2.027(4) 2_576
Fe3 F2 2.027(4) .
Fe3 F5 2.103(4) .
Fe3 F5 2.103(4) 2_576
Fe3 O3 2.166(5) 2_576
Fe3 O3 2.166(5) .
Fe4 F6 2.039(4) 2_675
Fe4 F6 2.039(4) .
Fe4 F1 2.047(4) 2_675
Fe4 F1 2.047(4) .
Fe4 O4 2.185(5) 2_675
Fe4 O4 2.185(5) .
Fe5 F3 1.981(4) 2_575
Fe5 F3 1.981(4) .
Fe5 F6 2.093(4) .
Fe5 F6 2.093(4) 2_575
Fe5 O5 2.208(5) 2_575
Fe5 O5 2.208(5) .
S1 O6 1.462(5) .
S1 O7 1.471(5) .
S1 O3 1.476(5) .
S1 O2 1.511(5) .
S2 O8 1.453(5) .
S2 O5 1.485(5) .
S2 O1 1.486(5) .
S2 O4 1.492(5) .
N1 C1 1.502(9) .
N1 H1 0.89 .
N1 H2 0.89 .
N1 H3 0.89 .
C1 C2 1.518(10) .
C1 H4 0.97 .
C1 H5 0.97 .
C2 N2 1.501(8) .
C2 H6 0.97 .
C2 H7 0.97 .
N2 C3 1.493(9) .
N2 H8 0.90 .
N2 H9 0.90 .
C3 C4 1.514(11) .
C3 H10 0.97 .
C3 H11 0.97 .
C4 N3 1.500(9) .
C4 H12 0.97 .
C4 H13 0.97 .
N3 C5 1.489(9) .
N3 H14 0.90 .
N3 H15 0.90 .
C5 C6 1.506(8) .
C5 H16 0.97 .
C5 H17 0.97 .
C6 N4 1.443(11) .
C6 H18 0.97 .
C6 H19 0.97 .
N4 H20 0.89 .
N4 H21 0.89 .
N4 H22 0.89 .
